data_4303196
loop_
_publ_author_name
'Jin-Xia Xu'
'Yue Ma'
'Dai-zheng Liao'
'Gong-Feng Xu'
'Jinkui Tang'
'Chao Wang'
'Na Zhou'
'Shi-Ping Yan'
'Peng Cheng'
'Li-Cun Li'

_publ_section_title
;
Four New Lanthanide-Nitronyl Nitroxide (LnIII= PrIII, SmIII, EuIII,
TmIII) Complexes and a TbIII Complex Exhibiting Single-Molecule Magnet
Behavior
;
_journal_name_full 'Inorganic Chemistry'
_journal_page_first 8890
_journal_page_last 8896
_journal_paper_doi 10.1021/ic901169p
_journal_volume 48
_journal_year 2009
_chemical_formula_sum 'C54 H36 Br2 Eu2 F36 N6 O16'
_chemical_formula_weight 2172.63
_chemical_name_systematic
; 
 ? 
;
_space_group_IT_number 2
_symmetry_cell_setting triclinic
_symmetry_space_group_name_Hall '-P 1'
_symmetry_space_group_name_H-M 'P -1'
_atom_sites_solution_hydrogens geom
_atom_sites_solution_primary direct
_atom_sites_solution_secondary difmap
_audit_creation_method SHELXL-97
_cell_angle_alpha 94.74(3)
_cell_angle_beta 107.02(3)
_cell_angle_gamma 115.58(3)
_cell_formula_units_Z 1
_cell_length_a 11.462(2)
_cell_length_b 11.482(2)
_cell_length_c 16.833(3)
_cell_measurement_reflns_used 2451
_cell_measurement_temperature 113(2)
_cell_measurement_theta_max 27.931
_cell_measurement_theta_min 2.321
_cell_volume 1853.7(10)
_computing_cell_refinement crystalclear
_computing_data_collection crystalclear
_computing_data_reduction crystalclear
_computing_molecular_graphics 'Bruker SHELXTL'
_computing_publication_material 'Bruker SHELXTL'
_computing_structure_refinement 'SHELXL-97 (Sheldrick, 1997)'
_computing_structure_solution 'SHELXS-97 (Sheldrick, 1990)'
_diffrn_ambient_temperature 113(2)
_diffrn_measured_fraction_theta_full 0.998
_diffrn_measured_fraction_theta_max 0.998
_diffrn_measurement_device_type 'rigaku saturn'
_diffrn_measurement_method '\w scans'
_diffrn_radiation_monochromator confocal
_diffrn_radiation_source 'rotating anode'
_diffrn_radiation_type MoK\a
_diffrn_radiation_wavelength 0.71073
_diffrn_reflns_av_R_equivalents 0.0523
_diffrn_reflns_av_sigmaI/netI 0.0603
_diffrn_reflns_limit_h_max 13
_diffrn_reflns_limit_h_min -13
_diffrn_reflns_limit_k_max 13
_diffrn_reflns_limit_k_min -13
_diffrn_reflns_limit_l_max 20
_diffrn_reflns_limit_l_min -20
_diffrn_reflns_number 16251
_diffrn_reflns_theta_full 25.02
_diffrn_reflns_theta_max 25.02
_diffrn_reflns_theta_min 2.03
_diffrn_standards_decay_% 0
_diffrn_standards_interval_count 0
_diffrn_standards_interval_time 0
_diffrn_standards_number 0
_exptl_absorpt_coefficient_mu 2.910
_exptl_absorpt_correction_T_max 0.8448
_exptl_absorpt_correction_T_min 0.7215
_exptl_absorpt_correction_type multi-scan
_exptl_absorpt_process_details crystalclear
_exptl_crystal_density_diffrn 1.946
_exptl_crystal_density_method 'not measured'
_exptl_crystal_F_000 1050
_exptl_crystal_size_max 0.12
_exptl_crystal_size_mid 0.10
_exptl_crystal_size_min 0.06
_refine_diff_density_max 1.116
_refine_diff_density_min -1.493
_refine_diff_density_rms 0.111
_refine_ls_extinction_method none
_refine_ls_goodness_of_fit_ref 1.005
_refine_ls_hydrogen_treatment constr
_refine_ls_matrix_type full
_refine_ls_number_parameters 770
_refine_ls_number_reflns 6546
_refine_ls_number_restraints 324
_refine_ls_restrained_S_all 1.073
_refine_ls_R_factor_all 0.0409
_refine_ls_R_factor_gt 0.0360
_refine_ls_shift/su_max 0.003
_refine_ls_shift/su_mean 0.000
_refine_ls_structure_factor_coef Fsqd
_refine_ls_weighting_details 'calc w=1/[\s^2^(Fo^2^)+(0.0419P)^2^+0.0000P] where P=(Fo^2^+2Fc^2^)/3'
_refine_ls_weighting_scheme calc
_refine_ls_wR_factor_gt 0.0807
_refine_ls_wR_factor_ref 0.0831
_reflns_number_gt 5704
_reflns_number_total 6546
_reflns_threshold_expression >2sigma(I)
_cod_data_source_file ic901169p_si_002_3.cif
_cod_data_source_block r80317c
_cod_depositor_comments
;
The following automatic conversions were performed:
'_symmetry_cell_setting' value 'Triclinic' changed to 'triclinic'
according to '/home/saulius/struct/CIF-dictionaries/cif_core.dic'
dictionary named 'cif_core.dic' version 2.4.1 from
2010-06-29.

'_exptl_absorpt_correction_type' value 'MULTI-SCAN' changed
to 'multi-scan' according to
'/home/saulius/struct/CIF-dictionaries/cif_core.dic' dictionary named
'cif_core.dic' version 2.4.1 from
2010-06-29.

'_refine_ls_hydrogen_treatment' value 'CONSTR' changed to
'constr' according to '/home/saulius/struct/CIF-dictionaries/cif_core.dic'
dictionary named 'cif_core.dic' version 2.4.1 from 2010-06-29.

Automatic conversion script
Id: cif_fix_enum 1527 2010-12-29 10:47:43Z saulius 
;
_cod_original_cell_volume 1853.7(6)
_cod_database_code 4303196

loop_
_symmetry_equiv_pos_as_xyz
'x, y, z'
'-x, -y, -z'

loop_
_atom_site_label
_atom_site_type_symbol
_atom_site_fract_x
_atom_site_fract_y
_atom_site_fract_z
_atom_site_U_iso_or_equiv
_atom_site_adp_type
_atom_site_occupancy
_atom_site_symmetry_multiplicity
_atom_site_calc_flag
_atom_site_refinement_flags
_atom_site_disorder_assembly
_atom_site_disorder_group
Eu1 Eu 0.64582(2) 0.09050(2) 0.225236(12) 0.02225(9) Uani 1 1 d . . .
N1 N 0.6826(3) 0.1704(3) 0.0873(2) 0.0222(8) Uani 1 1 d . A .
N2 N 0.4004(4) 0.2086(3) -0.1381(2) 0.0229(8) Uani 1 1 d . A .
N3 N 0.5492(4) 0.4194(4) -0.0982(2) 0.0252(8) Uani 1 1 d . A .
Br1 Br 1.03161(5) 0.33485(5) 0.02641(3) 0.03832(14) Uani 1 1 d . . .
C13 C 0.2196(5) 0.0743(6) 0.0981(3) 0.0382(12) Uani 1 1 d . . .
C14 C 0.3133(5) 0.0190(5) 0.1448(3) 0.0269(10) Uani 1 1 d . A .
C15 C 0.2630(5) -0.0772(5) 0.1887(3) 0.0323(11) Uani 1 1 d . . .
H15 H 0.1765 -0.1017 0.1924 0.039 Uiso 1 1 calc R B .
C16 C 0.3394(5) -0.1374(5) 0.2270(3) 0.0314(11) Uani 1 1 d . A .
C17 C 0.2725(6) -0.2515(5) 0.2667(3) 0.0433(13) Uani 1 1 d . . .
C18 C 0.6303(4) 0.2702(4) -0.0289(3) 0.0219(9) Uani 1 1 d . A .
C19 C 0.7615(4) 0.3150(4) -0.0306(3) 0.0263(10) Uani 1 1 d . . .
H19 H 0.7894 0.3656 -0.0684 0.032 Uiso 1 1 calc R . .
C20 C 0.8508(4) 0.2823(4) 0.0257(3) 0.0260(10) Uani 1 1 d . A .
C21 C 0.8088(4) 0.2105(4) 0.0831(3) 0.0268(10) Uani 1 1 d . . .
H21 H 0.8703 0.1890 0.1201 0.032 Uiso 1 1 calc R A .
C22 C 0.5925(4) 0.1968(4) 0.0304(2) 0.0220(9) Uani 1 1 d . . .
H22 H 0.5029 0.1656 0.0303 0.026 Uiso 1 1 calc R A .
C23 C 0.5277(5) 0.2973(4) -0.0876(3) 0.0233(10) Uani 1 1 d . . .
C24 C 0.3140(5) 0.2687(4) -0.1834(3) 0.0273(10) Uani 1 1 d . . .
C25 C 0.2165(5) 0.2579(5) -0.1353(3) 0.0404(12) Uani 1 1 d . A .
H25A H 0.1612 0.1662 -0.1367 0.061 Uiso 1 1 calc R . .
H25B H 0.1567 0.2929 -0.1621 0.061 Uiso 1 1 calc R . .
H25C H 0.2704 0.3077 -0.0769 0.061 Uiso 1 1 calc R . .
C26 C 0.2324(6) 0.1894(5) -0.2758(3) 0.0454(14) Uani 1 1 d . A .
H26A H 0.2954 0.1895 -0.3029 0.068 Uiso 1 1 calc R . .
H26B H 0.1796 0.2290 -0.3056 0.068 Uiso 1 1 calc R . .
H26C H 0.1704 0.0995 -0.2774 0.068 Uiso 1 1 calc R . .
C27 C 0.4300(5) 0.4135(5) -0.1707(3) 0.0289(10) Uani 1 1 d . A .
C28 C 0.4799(5) 0.4377(5) -0.2459(3) 0.0419(13) Uani 1 1 d . . .
H28A H 0.5645 0.5205 -0.2280 0.063 Uiso 1 1 calc R A .
H28B H 0.4102 0.4412 -0.2925 0.063 Uiso 1 1 calc R . .
H28C H 0.4962 0.3665 -0.2641 0.063 Uiso 1 1 calc R . .
C29 C 0.4011(5) 0.5238(4) -0.1414(3) 0.0343(11) Uani 1 1 d . . .
H29A H 0.3768 0.5108 -0.0917 0.052 Uiso 1 1 calc R A .
H29B H 0.3256 0.5220 -0.1865 0.052 Uiso 1 1 calc R . .
H29C H 0.4826 0.6083 -0.1275 0.052 Uiso 1 1 calc R . .
O1 O 0.745(2) 0.065(4) 0.3621(7) 0.0263(19) Uani 0.743(3) 1 d PD A 1
O2 O 0.552(3) 0.1678(19) 0.3174(7) 0.028(2) Uani 0.743(3) 1 d PD A 1
O3 O 0.8923(11) 0.1557(15) 0.2548(6) 0.023(2) Uani 0.743(3) 1 d PD A 1
O4 O 0.7775(17) 0.325(12) 0.276(4) 0.0307(10) Uani 0.743(3) 1 d PD A 1
C1 C 0.8332(7) 0.0612(8) 0.5039(4) 0.0324(13) Uani 0.743(3) 1 d PD A 1
C2 C 0.7421(6) 0.0957(6) 0.4350(3) 0.0234(13) Uani 0.743(3) 1 d PD A 1
C3 C 0.6721(6) 0.1567(6) 0.4576(4) 0.0324(16) Uani 0.743(3) 1 d PD A 1
H3 H 0.6816 0.1752 0.5147 0.039 Uiso 0.743(3) 1 calc PR A 1
C4 C 0.5871(6) 0.1915(7) 0.3975(4) 0.0255(15) Uani 0.743(3) 1 d PD A 1
C5 C 0.5221(8) 0.2674(7) 0.4294(4) 0.048(2) Uani 0.743(3) 1 d PD A 1
C6 C 1.1284(8) 0.2404(7) 0.3319(4) 0.0413(17) Uani 0.743(3) 1 d PD A 1
C7 C 0.9971(8) 0.2539(7) 0.3120(5) 0.0295(18) Uani 0.743(3) 1 d PD A 1
C8 C 1.0084(6) 0.3720(6) 0.3540(4) 0.0329(16) Uani 0.743(3) 1 d PD A 1
H8 H 1.0905 0.4319 0.3987 0.040 Uiso 0.743(3) 1 calc PR A 1
C9 C 0.8986(6) 0.3994(6) 0.3294(4) 0.0290(15) Uani 0.743(3) 1 d PD A 1
C10 C 0.9176(7) 0.5311(7) 0.3726(5) 0.0401(15) Uani 0.743(3) 1 d PD A 1
O1' O 0.730(6) 0.070(13) 0.360(2) 0.0263(19) Uani 0.257(3) 1 d PD A 2
O4' O 0.566(8) 0.157(6) 0.315(2) 0.028(2) Uani 0.257(3) 1 d PD A 2
O2' O 0.876(4) 0.163(5) 0.263(2) 0.023(2) Uani 0.257(3) 1 d PD A 2
O3' O 0.777(5) 0.32(3) 0.273(12) 0.0307(10) Uani 0.257(3) 1 d PD A 2
C1' C 0.8430(15) 0.0588(17) 0.4985(9) 0.0324(13) Uani 0.257(3) 1 d PD A 2
C2' C 0.8463(17) 0.0978(16) 0.4155(9) 0.033(5) Uani 0.257(3) 1 d PD A 2
C3' C 0.9737(15) 0.1690(17) 0.4063(9) 0.028(4) Uani 0.257(3) 1 d PD A 2
H3' H 1.0550 0.2051 0.4543 0.033 Uiso 0.257(3) 1 calc PR A 2
C4' C 0.9826(19) 0.188(3) 0.3262(11) 0.043(6) Uani 0.257(3) 1 d PD A 2
C5' C 1.1237(19) 0.2566(17) 0.3192(11) 0.0413(17) Uani 0.257(3) 1 d PD A 2
C7' C 0.7992(15) 0.3893(17) 0.3439(11) 0.034(5) Uani 0.257(3) 1 d PD A 2
C6' C 0.9308(15) 0.5189(18) 0.3697(12) 0.0401(15) Uani 0.257(3) 1 d PD A 2
C8' C 0.7227(18) 0.3678(18) 0.3970(10) 0.039(5) Uani 0.257(3) 1 d PD A 2
H8' H 0.7568 0.4297 0.4484 0.047 Uiso 0.257(3) 1 calc PR A 2
C9' C 0.5939(18) 0.252(2) 0.3727(13) 0.049(7) Uani 0.257(3) 1 d PD A 2
C10' C 0.5048(15) 0.2225(17) 0.4264(11) 0.048(2) Uani 0.257(3) 1 d PD A 2
F1 F 0.9656(4) 0.1265(5) 0.5104(3) 0.0533(12) Uani 0.743(3) 1 d PDU A 1
F2 F 0.7948(9) -0.0667(7) 0.4833(7) 0.057(4) Uani 0.743(3) 1 d PDU A 1
F3 F 0.8326(5) 0.0893(4) 0.5813(2) 0.0535(12) Uani 0.743(3) 1 d PDU A 1
F4 F 0.6082(7) 0.3547(6) 0.5038(3) 0.095(2) Uani 0.743(3) 1 d PDU A 1
F5 F 0.4153(7) 0.1862(6) 0.4444(5) 0.126(3) Uani 0.743(3) 1 d PDU A 1
F6 F 0.4853(5) 0.3350(5) 0.3791(3) 0.0804(17) Uani 0.743(3) 1 d PDU A 1
F7 F 1.2190(8) 0.3111(7) 0.4092(4) 0.069(2) Uani 0.743(3) 1 d PDU A 1
F8 F 1.1049(5) 0.1169(5) 0.3277(4) 0.0795(18) Uani 0.743(3) 1 d PDU A 1
F9 F 1.1876(6) 0.2827(7) 0.2762(4) 0.093(2) Uani 0.743(3) 1 d PDU A 1
F10 F 1.0402(4) 0.6033(5) 0.4362(3) 0.0603(16) Uani 0.743(3) 1 d PDU A 1
F11 F 0.8200(4) 0.5156(4) 0.4039(3) 0.0602(13) Uani 0.743(3) 1 d PDU A 1
F12 F 0.9106(9) 0.6051(8) 0.3162(4) 0.048(2) Uani 0.743(3) 1 d PDU A 1
F13 F 0.2739(19) 0.2008(19) 0.1217(17) 0.055(4) Uani 0.68(7) 1 d PU B 1
F14 F 0.1958(19) 0.042(3) 0.0125(9) 0.050(3) Uani 0.68(7) 1 d PU B 1
F15 F 0.0918(15) 0.011(2) 0.0960(16) 0.043(3) Uani 0.68(7) 1 d PU B 1
F16 F 0.294(5) -0.341(5) 0.254(3) 0.045(13) Uani 0.100(10) 1 d PU B 1
F17 F 0.123(4) -0.328(4) 0.209(3) 0.073(14) Uani 0.100(10) 1 d PU B 1
F18 F 0.254(5) -0.224(4) 0.327(3) 0.061(13) Uani 0.100(10) 1 d PU B 1
F1' F 0.9670(11) 0.1159(12) 0.5628(8) 0.050(3) Uani 0.257(3) 1 d PDU A 2
F2' F 0.7928(18) -0.0731(14) 0.4878(18) 0.030(9) Uani 0.257(3) 1 d PDU A 2
F3' F 0.7605(12) 0.0885(13) 0.5298(9) 0.060(4) Uani 0.257(3) 1 d PDU A 2
F4' F 1.239(3) 0.334(2) 0.3884(10) 0.080(9) Uani 0.257(3) 1 d PDU A 2
F5' F 1.1445(16) 0.1598(16) 0.2865(10) 0.071(5) Uani 0.257(3) 1 d PDU A 2
F6' F 1.1286(18) 0.3328(17) 0.2618(11) 0.102(6) Uani 0.257(3) 1 d PDU A 2
F7' F 0.930(3) 0.600(3) 0.3165(15) 0.086(13) Uani 0.257(3) 1 d PDU A 2
F8' F 1.0438(13) 0.5067(14) 0.3719(9) 0.076(4) Uani 0.257(3) 1 d PDU A 2
F9' F 0.974(2) 0.599(2) 0.4466(11) 0.091(7) Uani 0.257(3) 1 d PDU A 2
F10' F 0.3703(11) 0.1719(14) 0.3787(7) 0.050(4) Uani 0.257(3) 1 d PDU A 2
F11' F 0.529(2) 0.3227(19) 0.4860(14) 0.154(11) Uani 0.257(3) 1 d PDU A 2
F12' F 0.5047(17) 0.1303(17) 0.4722(10) 0.111(6) Uani 0.257(3) 1 d PDU A 2
F13' F 0.280(4) 0.210(4) 0.147(3) 0.044(6) Uani 0.32(7) 1 d PU B 2
F14' F 0.224(4) 0.093(5) 0.023(2) 0.048(6) Uani 0.32(7) 1 d PU B 2
F15' F 0.099(4) 0.033(4) 0.119(3) 0.041(6) Uani 0.32(7) 1 d PU B 2
F16' F 0.2470(6) -0.3667(5) 0.2211(3) 0.0570(15) Uani 0.900(10) 1 d PU B 2
F17' F 0.1544(5) -0.2666(5) 0.2713(4) 0.081(2) Uani 0.900(10) 1 d PU B 2
F18' F 0.3551(5) -0.2342(4) 0.3455(2) 0.0748(19) Uani 0.900(10) 1 d PU B 2
O5 O 0.4297(3) 0.0682(3) 0.13707(17) 0.0276(7) Uani 1 1 d . A .
O6 O 0.4602(3) -0.1120(3) 0.23141(18) 0.0307(7) Uani 1 1 d . A .
O7 O 0.3471(3) 0.0808(3) -0.14368(18) 0.0264(7) Uani 1 1 d . . .
O8 O 0.6603(3) 0.5269(3) -0.0576(2) 0.0378(8) Uani 1 1 d . . .

loop_
_atom_site_aniso_label
_atom_site_aniso_U_11
_atom_site_aniso_U_22
_atom_site_aniso_U_33
_atom_site_aniso_U_23
_atom_site_aniso_U_13
_atom_site_aniso_U_12
Eu1 0.02610(14) 0.02403(15) 0.01911(13) 0.00888(10) 0.00602(10) 0.01491(12)
N1 0.025(2) 0.022(2) 0.0226(18) 0.0107(16) 0.0082(16) 0.0127(17)
N2 0.030(2) 0.022(2) 0.0206(18) 0.0106(16) 0.0090(17) 0.0147(19)
N3 0.029(2) 0.021(2) 0.0245(19) 0.0085(17) 0.0074(17) 0.0115(19)
Br1 0.0272(3) 0.0450(3) 0.0485(3) 0.0219(3) 0.0176(2) 0.0179(3)
C13 0.030(3) 0.045(4) 0.044(3) 0.020(3) 0.016(2) 0.019(3)
C14 0.024(2) 0.030(3) 0.021(2) 0.002(2) 0.005(2) 0.011(2)
C15 0.030(3) 0.036(3) 0.033(3) 0.009(2) 0.016(2) 0.015(2)
C16 0.042(3) 0.028(3) 0.025(2) 0.006(2) 0.017(2) 0.014(2)
C17 0.055(4) 0.043(4) 0.043(3) 0.017(3) 0.035(3) 0.021(3)
C18 0.027(2) 0.021(2) 0.020(2) 0.0090(18) 0.0085(19) 0.013(2)
C19 0.032(3) 0.021(2) 0.027(2) 0.010(2) 0.013(2) 0.011(2)
C20 0.022(2) 0.027(3) 0.031(2) 0.011(2) 0.012(2) 0.011(2)
C21 0.025(2) 0.031(3) 0.026(2) 0.009(2) 0.006(2) 0.016(2)
C22 0.026(2) 0.021(2) 0.023(2) 0.0067(19) 0.0084(19) 0.015(2)
C23 0.029(2) 0.024(3) 0.022(2) 0.0096(19) 0.011(2) 0.016(2)
C24 0.036(3) 0.027(3) 0.028(2) 0.010(2) 0.007(2) 0.024(2)
C25 0.036(3) 0.035(3) 0.058(3) 0.016(3) 0.018(3) 0.022(3)
C26 0.060(4) 0.041(3) 0.032(3) 0.005(2) -0.005(3) 0.036(3)
C27 0.036(3) 0.030(3) 0.026(2) 0.013(2) 0.009(2) 0.021(2)
C28 0.053(3) 0.050(3) 0.032(3) 0.021(3) 0.016(3) 0.031(3)
C29 0.045(3) 0.024(3) 0.039(3) 0.010(2) 0.011(2) 0.023(2)
O1 0.033(4) 0.036(4) 0.0201(17) 0.0125(18) 0.0071(19) 0.026(4)
O2 0.033(6) 0.036(4) 0.0256(19) 0.007(2) 0.009(2) 0.025(2)
O3 0.022(3) 0.032(3) 0.020(3) 0.005(2) 0.007(2) 0.019(2)
O4 0.0309(19) 0.028(6) 0.029(4) 0.003(3) 0.0038(16) 0.0158(19)
C1 0.041(3) 0.040(3) 0.024(3) 0.009(2) 0.010(2) 0.027(3)
C2 0.024(3) 0.026(3) 0.020(3) 0.012(3) 0.007(3) 0.012(3)
C3 0.038(4) 0.047(4) 0.021(3) 0.008(3) 0.011(3) 0.028(4)
C4 0.018(3) 0.030(4) 0.026(4) 0.003(3) 0.008(3) 0.010(3)
C5 0.055(4) 0.077(7) 0.035(3) 0.012(4) 0.025(3) 0.047(5)
C6 0.030(3) 0.051(4) 0.043(4) 0.007(3) 0.006(3) 0.024(3)
C7 0.030(4) 0.038(5) 0.025(4) 0.010(4) 0.011(3) 0.020(4)
C8 0.024(3) 0.031(4) 0.035(4) 0.002(3) -0.001(3) 0.015(3)
C9 0.028(4) 0.019(3) 0.033(3) 0.007(3) 0.005(3) 0.009(3)
C10 0.039(3) 0.031(3) 0.038(3) 0.003(3) -0.001(3) 0.017(3)
O1' 0.033(4) 0.036(4) 0.0201(17) 0.0125(18) 0.0071(19) 0.026(4)
O4' 0.033(6) 0.036(4) 0.0256(19) 0.007(2) 0.009(2) 0.025(2)
O2' 0.022(3) 0.032(3) 0.020(3) 0.005(2) 0.007(2) 0.019(2)
O3' 0.0309(19) 0.028(6) 0.029(4) 0.003(3) 0.0038(16) 0.0158(19)
C1' 0.041(3) 0.040(3) 0.024(3) 0.009(2) 0.010(2) 0.027(3)
C2' 0.065(14) 0.038(12) 0.015(9) 0.010(8) 0.008(10) 0.044(12)
C3' 0.015(9) 0.031(11) 0.025(9) 0.001(8) -0.006(7) 0.011(8)
C4' 0.019(11) 0.07(2) 0.036(14) 0.001(13) 0.002(9) 0.021(14)
C5' 0.030(3) 0.051(4) 0.043(4) 0.007(3) 0.006(3) 0.024(3)
C7' 0.023(10) 0.033(12) 0.039(12) 0.015(10) -0.001(9) 0.014(9)
C6' 0.039(3) 0.031(3) 0.038(3) 0.003(3) -0.001(3) 0.017(3)
C8' 0.059(14) 0.042(13) 0.018(9) -0.004(9) 0.002(9) 0.036(12)
C9' 0.046(15) 0.060(18) 0.043(15) 0.022(14) -0.004(12) 0.039(15)
C10' 0.055(4) 0.077(7) 0.035(3) 0.012(4) 0.025(3) 0.047(5)
F1 0.040(3) 0.068(3) 0.052(3) 0.024(3) 0.005(2) 0.032(2)
F2 0.089(7) 0.054(6) 0.040(5) 0.028(4) 0.014(4) 0.047(5)
F3 0.077(3) 0.079(3) 0.021(2) 0.017(2) 0.010(2) 0.056(3)
F4 0.116(5) 0.136(5) 0.061(3) -0.014(3) 0.011(3) 0.103(4)
F5 0.127(5) 0.108(5) 0.223(8) 0.065(5) 0.136(6) 0.075(4)
F6 0.112(4) 0.114(4) 0.080(3) 0.048(3) 0.048(3) 0.097(4)
F7 0.026(3) 0.096(5) 0.065(3) -0.016(3) -0.009(3) 0.035(3)
F8 0.058(3) 0.064(3) 0.112(4) 0.019(3) 0.001(3) 0.045(3)
F9 0.086(4) 0.152(6) 0.104(4) 0.068(4) 0.065(3) 0.085(4)
F10 0.046(3) 0.040(3) 0.066(3) -0.015(2) -0.015(3) 0.024(3)
F11 0.057(3) 0.051(3) 0.071(3) -0.006(2) 0.027(2) 0.026(2)
F12 0.050(4) 0.023(3) 0.060(4) 0.013(2) 0.003(3) 0.020(3)
F13 0.044(4) 0.042(5) 0.072(8) 0.012(6) 0.005(5) 0.024(3)
F14 0.050(5) 0.066(8) 0.037(4) 0.019(5) 0.005(3) 0.038(6)
F15 0.020(3) 0.051(6) 0.056(7) 0.013(5) 0.010(4) 0.018(4)
F16 0.052(15) 0.038(15) 0.058(17) 0.013(10) 0.024(10) 0.031(11)
F17 0.066(17) 0.074(17) 0.070(17) 0.022(11) 0.026(11) 0.025(11)
F18 0.068(16) 0.056(15) 0.053(14) 0.017(10) 0.035(11) 0.015(10)
F1' 0.050(7) 0.057(7) 0.036(6) 0.018(6) 0.007(5) 0.025(5)
F2' 0.045(12) 0.020(11) 0.031(11) 0.009(8) 0.020(9) 0.016(8)
F3' 0.061(7) 0.074(8) 0.056(7) 0.009(6) 0.025(6) 0.039(6)
F4' 0.052(11) 0.092(12) 0.087(12) -0.010(8) 0.025(8) 0.033(8)
F5' 0.054(8) 0.080(9) 0.072(8) -0.012(7) 0.027(7) 0.029(7)
F6' 0.080(9) 0.122(10) 0.101(9) 0.052(8) 0.051(8) 0.031(7)
F7' 0.079(15) 0.080(16) 0.092(16) 0.029(10) 0.029(10) 0.031(10)
F8' 0.049(7) 0.068(8) 0.102(9) 0.021(7) 0.010(6) 0.031(6)
F9' 0.105(11) 0.070(10) 0.078(9) 0.008(7) 0.025(8) 0.032(8)
F10' 0.031(5) 0.096(8) 0.041(6) 0.006(6) 0.017(5) 0.047(6)
F11' 0.131(14) 0.182(15) 0.158(15) -0.016(9) 0.067(11) 0.084(11)
F12' 0.101(10) 0.130(11) 0.101(9) 0.060(8) 0.040(7) 0.047(8)
F13' 0.042(9) 0.044(9) 0.053(11) 0.014(8) 0.017(8) 0.026(7)
F14' 0.046(9) 0.063(12) 0.048(8) 0.023(8) 0.014(6) 0.038(8)
F15' 0.028(7) 0.050(10) 0.047(11) 0.007(8) 0.016(7) 0.019(7)
F16' 0.088(4) 0.034(3) 0.047(3) 0.019(2) 0.034(3) 0.019(3)
F17' 0.080(3) 0.086(4) 0.122(5) 0.065(4) 0.079(4) 0.043(3)
F18' 0.092(4) 0.077(3) 0.036(2) 0.036(2) 0.023(2) 0.021(3)
O5 0.0224(16) 0.0366(19) 0.0236(16) 0.0140(14) 0.0081(13) 0.0130(15)
O6 0.0407(19) 0.0311(19) 0.0259(16) 0.0117(14) 0.0154(15) 0.0189(17)
O7 0.0328(17) 0.0211(17) 0.0274(16) 0.0086(13) 0.0079(14) 0.0163(15)
O8 0.038(2) 0.031(2) 0.043(2) 0.0145(17) 0.0133(17) 0.0153(18)

loop_
_atom_type_symbol
_atom_type_description
_atom_type_scat_dispersion_real
_atom_type_scat_dispersion_imag
_atom_type_scat_source
C C 0.0033 0.0016 'International Tables Vol C Tables 4.2.6.8 and 6.1.1.4'
H H 0.0000 0.0000 'International Tables Vol C Tables 4.2.6.8 and 6.1.1.4'
N N 0.0061 0.0033 'International Tables Vol C Tables 4.2.6.8 and 6.1.1.4'
O O 0.0106 0.0060 'International Tables Vol C Tables 4.2.6.8 and 6.1.1.4'
F F 0.0171 0.0103 'International Tables Vol C Tables 4.2.6.8 and 6.1.1.4'
Br Br -0.2901 2.4595 'International Tables Vol C Tables 4.2.6.8 and 6.1.1.4'
Eu Eu -0.1578 3.6682 'International Tables Vol C Tables 4.2.6.8 and 6.1.1.4'

loop_
_geom_angle_atom_site_label_1
_geom_angle_atom_site_label_2
_geom_angle_atom_site_label_3
_geom_angle
_geom_angle_site_symmetry_1
_geom_angle_site_symmetry_3
_geom_angle_publ_flag
O4' Eu1 O2' 120(2) . . ?
O4' Eu1 O1' 66.4(19) . . ?
O2' Eu1 O1' 71.4(19) . . ?
O4' Eu1 O3' 72(3) . . ?
O2' Eu1 O3' 68(4) . . ?
O1' Eu1 O3' 90(8) . . ?
O4' Eu1 O7 150.2(18) . 2_655 ?
O2' Eu1 O7 77.2(11) . 2_655 ?
O1' Eu1 O7 102(3) . 2_655 ?
O3' Eu1 O7 136.9(15) . 2_655 ?
O4' Eu1 O1 70.7(13) . . ?
O2' Eu1 O1 67.9(13) . . ?
O1' Eu1 O1 4.3(15) . . ?
O3' Eu1 O1 91(8) . . ?
O7 Eu1 O1 98.0(7) 2_655 . ?
O4' Eu1 O4 71(2) . . ?
O2' Eu1 O4 68.0(18) . . ?
O1' Eu1 O4 90(4) . . ?
O3' Eu1 O4 1(6) . . ?
O7 Eu1 O4 137.8(5) 2_655 . ?
O1 Eu1 O4 91(3) . . ?
O4' Eu1 O5 74.9(15) . . ?
O2' Eu1 O5 153.2(12) . . ?
O1' Eu1 O5 134.3(12) . . ?
O3' Eu1 O5 100(6) . . ?
O7 Eu1 O5 100.18(11) 2_655 . ?
O1 Eu1 O5 138.1(4) . . ?
O4 Eu1 O5 100(2) . . ?
O4' Eu1 O6 75.2(19) . . ?
O2' Eu1 O6 131.8(13) . . ?
O1' Eu1 O6 76(3) . . ?
O3' Eu1 O6 147(2) . . ?
O7 Eu1 O6 75.42(10) 2_655 . ?
O1 Eu1 O6 77.5(9) . . ?
O4 Eu1 O6 146.5(9) . . ?
O5 Eu1 O6 71.13(10) . . ?
O4' Eu1 O2 3.1(16) . . ?
O2' Eu1 O2 121.9(11) . . ?
O1' Eu1 O2 69.5(15) . . ?
O3' Eu1 O2 71(2) . . ?
O7 Eu1 O2 151.5(6) 2_655 . ?
O1 Eu1 O2 73.8(5) . . ?
O4 Eu1 O2 70.4(9) . . ?
O5 Eu1 O2 72.3(4) . . ?
O6 Eu1 O2 76.2(6) . . ?
O4' Eu1 O3 125.1(18) . . ?
O2' Eu1 O3 4.9(12) . . ?
O1' Eu1 O3 74.3(14) . . ?
O3' Eu1 O3 71(4) . . ?
O7 Eu1 O3 72.6(3) 2_655 . ?
O1 Eu1 O3 70.7(6) . . ?
O4 Eu1 O3 71.6(12) . . ?
O5 Eu1 O3 151.1(3) . . ?
O6 Eu1 O3 130.4(4) . . ?
O2 Eu1 O3 126.8(5) . . ?
O4' Eu1 N1 129.6(13) . . ?
O2' Eu1 N1 80.0(12) . . ?
O1' Eu1 N1 151.2(18) . . ?
O3' Eu1 N1 76(7) . . ?
O7 Eu1 N1 74.19(10) 2_655 . ?
O1 Eu1 N1 147.9(5) . . ?
O4 Eu1 N1 77(2) . . ?
O5 Eu1 N1 73.75(10) . . ?
O6 Eu1 N1 127.79(11) . . ?
O2 Eu1 N1 126.7(4) . . ?
O3 Eu1 N1 77.3(3) . . ?
C21 N1 C22 117.9(4) . . ?
C21 N1 Eu1 117.3(3) . . ?
C22 N1 Eu1 123.6(3) . . ?
O7 N2 C23 124.3(3) . . ?
O7 N2 C24 121.7(3) . . ?
C23 N2 C24 113.8(3) . . ?
O8 N3 C23 124.8(4) . . ?
O8 N3 C27 122.7(3) . . ?
C23 N3 C27 112.3(4) . . ?
F13 C13 F14' 85.8(15) . . ?
F13 C13 F15 113.2(18) . . ?
F14' C13 F15 112(2) . . ?
F13 C13 F14 107.5(8) . . ?
F14' C13 F14 21.9(15) . . ?
F15 C13 F14 99.9(18) . . ?
F13 C13 F15' 101(2) . . ?
F14' C13 F15' 124(2) . . ?
F15 C13 F15' 16.6(15) . . ?
F14 C13 F15' 115(2) . . ?
F13 C13 F13' 15.3(17) . . ?
F14' C13 F13' 101(2) . . ?
F15 C13 F13' 107(2) . . ?
F14 C13 F13' 122.9(13) . . ?
F15' C13 F13' 93(2) . . ?
F13 C13 C14 113.6(10) . . ?
F14' C13 C14 115.1(13) . . ?
F15 C13 C14 113.8(8) . . ?
F14 C13 C14 107.5(8) . . ?
F15' C13 C14 112.1(16) . . ?
F13' C13 C14 105.8(19) . . ?
O5 C14 C15 127.8(4) . . ?
O5 C14 C13 113.4(4) . . ?
C15 C14 C13 118.9(4) . . ?
C16 C15 C14 121.3(4) . . ?
C16 C15 H15 119.3 . . ?
C14 C15 H15 119.3 . . ?
O6 C16 C15 127.6(4) . . ?
O6 C16 C17 113.8(4) . . ?
C15 C16 C17 118.6(5) . . ?
F18 C17 F16 121(3) . . ?
F18 C17 F17' 53(3) . . ?
F16 C17 F17' 123(2) . . ?
F18 C17 F18' 56(3) . . ?
F16 C17 F18' 81(2) . . ?
F17' C17 F18' 106.8(5) . . ?
F18 C17 F16' 133(2) . . ?
F16 C17 F16' 26(2) . . ?
F17' C17 F16' 107.5(5) . . ?
F18' C17 F16' 106.6(5) . . ?
F18 C17 F17 97(3) . . ?
F16 C17 F17 94(3) . . ?
F17' C17 F17 44.6(18) . . ?
F18' C17 F17 140.7(17) . . ?
F16' C17 F17 69.9(19) . . ?
F18 C17 C16 117(2) . . ?
F16 C17 C16 115(2) . . ?
F17' C17 C16 113.3(5) . . ?
F18' C17 C16 111.7(5) . . ?
F16' C17 C16 110.6(4) . . ?
F17 C17 C16 105.7(16) . . ?
C19 C18 C22 119.7(4) . . ?
C19 C18 C23 121.6(4) . . ?
C22 C18 C23 118.7(4) . . ?
C18 C19 C20 117.8(4) . . ?
C18 C19 H19 121.1 . . ?
C20 C19 H19 121.1 . . ?
C21 C20 C19 120.2(4) . . ?
C21 C20 Br1 118.7(3) . . ?
C19 C20 Br1 121.1(3) . . ?
N1 C21 C20 122.5(4) . . ?
N1 C21 H21 118.8 . . ?
C20 C21 H21 118.8 . . ?
N1 C22 C18 121.8(4) . . ?
N1 C22 H22 119.1 . . ?
C18 C22 H22 119.1 . . ?
N2 C23 N3 108.9(4) . . ?
N2 C23 C18 126.3(4) . . ?
N3 C23 C18 124.8(4) . . ?
N2 C24 C26 109.0(3) . . ?
N2 C24 C25 105.4(3) . . ?
C26 C24 C25 111.0(4) . . ?
N2 C24 C27 100.6(3) . . ?
C26 C24 C27 115.0(4) . . ?
C25 C24 C27 114.7(4) . . ?
C24 C25 H25A 109.5 . . ?
C24 C25 H25B 109.5 . . ?
H25A C25 H25B 109.5 . . ?
C24 C25 H25C 109.5 . . ?
H25A C25 H25C 109.5 . . ?
H25B C25 H25C 109.5 . . ?
C24 C26 H26A 109.5 . . ?
C24 C26 H26B 109.5 . . ?
H26A C26 H26B 109.5 . . ?
C24 C26 H26C 109.5 . . ?
H26A C26 H26C 109.5 . . ?
H26B C26 H26C 109.5 . . ?
N3 C27 C29 108.0(4) . . ?
N3 C27 C28 106.1(4) . . ?
C29 C27 C28 110.6(4) . . ?
N3 C27 C24 100.8(3) . . ?
C29 C27 C24 115.4(4) . . ?
C28 C27 C24 114.9(4) . . ?
C27 C28 H28A 109.5 . . ?
C27 C28 H28B 109.5 . . ?
H28A C28 H28B 109.5 . . ?
C27 C28 H28C 109.5 . . ?
H28A C28 H28C 109.5 . . ?
H28B C28 H28C 109.5 . . ?
C27 C29 H29A 109.5 . . ?
C27 C29 H29B 109.5 . . ?
H29A C29 H29B 109.5 . . ?
C27 C29 H29C 109.5 . . ?
H29A C29 H29C 109.5 . . ?
H29B C29 H29C 109.5 . . ?
C2 O1 Eu1 134.4(15) . . ?
C4 O2 Eu1 130.6(11) . . ?
C7 O3 Eu1 126.7(7) . . ?
C9 O4 Eu1 131(9) . . ?
F3 C1 F2 107.7(6) . . ?
F3 C1 F1 106.4(5) . . ?
F2 C1 F1 106.5(6) . . ?
F3 C1 C2 114.9(5) . . ?
F2 C1 C2 110.2(7) . . ?
F1 C1 C2 110.7(6) . . ?
O1 C2 C3 128.6(11) . . ?
O1 C2 C1 112.1(11) . . ?
C3 C2 C1 119.3(5) . . ?
C2 C3 C4 122.2(5) . . ?
C2 C3 H3 118.9 . . ?
C4 C3 H3 118.9 . . ?
O2 C4 C3 129.3(8) . . ?
O2 C4 C5 112.3(8) . . ?
C3 C4 C5 118.4(5) . . ?
F5 C5 F6 108.7(6) . . ?
F5 C5 F4 105.2(6) . . ?
F6 C5 F4 105.4(6) . . ?
F5 C5 C4 109.8(6) . . ?
F6 C5 C4 115.6(6) . . ?
F4 C5 C4 111.6(6) . . ?
F8 C6 F7 107.2(6) . . ?
F8 C6 F9 106.7(6) . . ?
F7 C6 F9 108.0(6) . . ?
F8 C6 C7 113.3(6) . . ?
F7 C6 C7 111.5(6) . . ?
F9 C6 C7 109.9(6) . . ?
O3 C7 C8 129.5(7) . . ?
O3 C7 C6 112.5(7) . . ?
C8 C7 C6 117.8(6) . . ?
C9 C8 C7 120.6(6) . . ?
C9 C8 H8 119.7 . . ?
C7 C8 H8 119.7 . . ?
O4 C9 C8 128(5) . . ?
O4 C9 C10 113(5) . . ?
C8 C9 C10 119.1(5) . . ?
F11 C10 F10 107.6(5) . . ?
F11 C10 F12 106.6(6) . . ?
F10 C10 F12 106.5(6) . . ?
F11 C10 C9 112.5(6) . . ?
F10 C10 C9 113.1(6) . . ?
F12 C10 C9 110.1(6) . . ?
C2' O1' Eu1 138(6) . . ?
C9' O4' Eu1 144(6) . . ?
C4' O2' Eu1 141(3) . . ?
C7' O3' Eu1 125(10) . . ?
F1' C1' F2' 106.5(10) . . ?
F1' C1' F3' 105.1(10) . . ?
F2' C1' F3' 105.7(10) . . ?
F1' C1' C2' 114.7(14) . . ?
F2' C1' C2' 110.6(19) . . ?
F3' C1' C2' 113.5(13) . . ?
O1' C2' C3' 124(5) . . ?
O1' C2' C1' 116(4) . . ?
C3' C2' C1' 119.7(14) . . ?
C2' C3' C4' 121.8(14) . . ?
C2' C3' H3' 119.1 . . ?
C4' C3' H3' 119.1 . . ?
O2' C4' C3' 121(3) . . ?
O2' C4' C5' 119(3) . . ?
C3' C4' C5' 119.3(15) . . ?
F5' C5' F4' 105.9(11) . . ?
F5' C5' F6' 104.8(11) . . ?
F4' C5' F6' 104.4(11) . . ?
F5' C5' C4' 106.0(16) . . ?
F4' C5' C4' 121.4(19) . . ?
F6' C5' C4' 113.0(16) . . ?
O3' C7' C8' 132(10) . . ?
O3' C7' C6' 110(10) . . ?
C8' C7' C6' 117.4(16) . . ?
F9' C6' F7' 102.9(11) . . ?
F9' C6' F8' 103.0(10) . . ?
F7' C6' F8' 102.0(11) . . ?
F9' C6' C7' 117.6(18) . . ?
F7' C6' C7' 115(2) . . ?
F8' C6' C7' 114.4(14) . . ?
C7' C8' C9' 119.7(15) . . ?
C7' C8' H8' 120.2 . . ?
C9' C8' H8' 120.2 . . ?
O4' C9' C8' 118(4) . . ?
O4' C9' C10' 117(4) . . ?
C8' C9' C10' 122.8(17) . . ?
F11' C10' F10' 103.6(11) . . ?
F11' C10' F12' 101.7(11) . . ?
F10' C10' F12' 102.5(11) . . ?
F11' C10' C9' 118.3(19) . . ?
F10' C10' C9' 111.9(14) . . ?
F12' C10' C9' 116.8(16) . . ?
C14 O5 Eu1 130.8(3) . . ?
C16 O6 Eu1 129.5(3) . . ?
N2 O7 Eu1 132.5(2) . 2_655 ?

loop_
_geom_bond_atom_site_label_1
_geom_bond_atom_site_label_2
_geom_bond_distance
_geom_bond_site_symmetry_2
_geom_bond_publ_flag
Eu1 O4' 2.22(5) . ?
Eu1 O2' 2.26(3) . ?
Eu1 O1' 2.27(6) . ?
Eu1 O3' 2.3(3) . ?
Eu1 O7 2.349(3) 2_655 ?
Eu1 O1 2.358(19) . ?
Eu1 O4 2.37(11) . ?
Eu1 O5 2.376(3) . ?
Eu1 O6 2.417(3) . ?
Eu1 O2 2.430(15) . ?
Eu1 O3 2.466(10) . ?
Eu1 N1 2.645(3) . ?
N1 C21 1.342(5) . ?
N1 C22 1.348(5) . ?
N2 O7 1.306(4) . ?
N2 C23 1.318(5) . ?
N2 C24 1.508(5) . ?
N3 O8 1.267(4) . ?
N3 C23 1.351(5) . ?
N3 C27 1.514(5) . ?
Br1 C20 1.888(4) . ?
C13 F13 1.28(2) . ?
C13 F14' 1.30(3) . ?
C13 F15 1.312(16) . ?
C13 F14 1.371(15) . ?
C13 F15' 1.41(4) . ?
C13 F13' 1.45(5) . ?
C13 C14 1.533(6) . ?
C14 O5 1.257(5) . ?
C14 C15 1.390(6) . ?
C15 C16 1.387(6) . ?
C15 H15 0.9300 . ?
C16 O6 1.264(5) . ?
C16 C17 1.525(7) . ?
C17 F18 1.14(4) . ?
C17 F16 1.17(5) . ?
C17 F17' 1.315(7) . ?
C17 F18' 1.324(7) . ?
C17 F16' 1.339(7) . ?
C17 F17 1.49(4) . ?
C18 C19 1.374(6) . ?
C18 C22 1.403(6) . ?
C18 C23 1.464(6) . ?
C19 C20 1.381(6) . ?
C19 H19 0.9300 . ?
C20 C21 1.380(6) . ?
C21 H21 0.9300 . ?
C22 H22 0.9300 . ?
C24 C26 1.517(6) . ?
C24 C25 1.532(6) . ?
C24 C27 1.563(6) . ?
C25 H25A 0.9600 . ?
C25 H25B 0.9600 . ?
C25 H25C 0.9600 . ?
C26 H26A 0.9600 . ?
C26 H26B 0.9600 . ?
C26 H26C 0.9600 . ?
C27 C29 1.520(6) . ?
C27 C28 1.533(6) . ?
C28 H28A 0.9600 . ?
C28 H28B 0.9600 . ?
C28 H28C 0.9600 . ?
C29 H29A 0.9600 . ?
C29 H29B 0.9600 . ?
C29 H29C 0.9600 . ?
O1 C2 1.262(11) . ?
O2 C4 1.258(10) . ?
O3 C7 1.271(9) . ?
O4 C9 1.260(11) . ?
C1 F3 1.319(6) . ?
C1 F2 1.319(7) . ?
C1 F1 1.335(7) . ?
C1 C2 1.522(7) . ?
C2 C3 1.377(6) . ?
C3 C4 1.400(7) . ?
C3 H3 0.9300 . ?
C4 C5 1.523(7) . ?
C5 F5 1.290(7) . ?
C5 F6 1.295(7) . ?
C5 F4 1.328(7) . ?
C6 F8 1.315(7) . ?
C6 F7 1.318(7) . ?
C6 F9 1.319(7) . ?
C6 C7 1.522(7) . ?
C7 C8 1.411(7) . ?
C8 C9 1.384(7) . ?
C8 H8 0.9300 . ?
C9 C10 1.517(7) . ?
C10 F11 1.323(7) . ?
C10 F10 1.332(7) . ?
C10 F12 1.333(7) . ?
O1' C2' 1.262(11) . ?
O4' C9' 1.261(11) . ?
O2' C4' 1.262(11) . ?
O3' C7' 1.260(11) . ?
C1' F1' 1.341(11) . ?
C1' F2' 1.341(11) . ?
C1' F3' 1.352(11) . ?
C1' C2' 1.509(10) . ?
C2' C3' 1.396(10) . ?
C3' C4' 1.407(11) . ?
C3' H3' 0.9300 . ?
C4' C5' 1.509(11) . ?
C5' F5' 1.341(11) . ?
C5' F4' 1.344(11) . ?
C5' F6' 1.353(11) . ?
C7' C8' 1.392(10) . ?
C7' C6' 1.500(11) . ?
C6' F9' 1.342(11) . ?
C6' F7' 1.347(11) . ?
C6' F8' 1.353(11) . ?
C8' C9' 1.404(11) . ?
C8' H8' 0.9300 . ?
C9' C10' 1.506(11) . ?
C10' F11' 1.335(11) . ?
C10' F10' 1.336(11) . ?
C10' F12' 1.359(11) . ?
O7 Eu1 2.349(3) 2_655 ?

loop_
_geom_torsion_atom_site_label_1
_geom_torsion_atom_site_label_2
_geom_torsion_atom_site_label_3
_geom_torsion_atom_site_label_4
_geom_torsion
_geom_torsion_site_symmetry_1
_geom_torsion_site_symmetry_2
_geom_torsion_site_symmetry_3
_geom_torsion_site_symmetry_4
_geom_torsion_publ_flag
O4' Eu1 N1 C21 127(2) . . . . ?
O2' Eu1 N1 C21 5.6(12) . . . . ?
O1' Eu1 N1 C21 11(6) . . . . ?
O3' Eu1 N1 C21 75(5) . . . . ?
O7 Eu1 N1 C21 -73.8(3) 2_655 . . . ?
O1 Eu1 N1 C21 5.9(17) . . . . ?
O4 Eu1 N1 C21 75.2(16) . . . . ?
O5 Eu1 N1 C21 -179.7(3) . . . . ?
O6 Eu1 N1 C21 -130.4(3) . . . . ?
O2 Eu1 N1 C21 128.1(7) . . . . ?
O3 Eu1 N1 C21 1.4(4) . . . . ?
O4' Eu1 N1 C22 -40(2) . . . . ?
O2' Eu1 N1 C22 -161.3(12) . . . . ?
O1' Eu1 N1 C22 -155(6) . . . . ?
O3' Eu1 N1 C22 -92(5) . . . . ?
O7 Eu1 N1 C22 119.3(3) 2_655 . . . ?
O1 Eu1 N1 C22 -161.0(17) . . . . ?
O4 Eu1 N1 C22 -91.7(16) . . . . ?
O5 Eu1 N1 C22 13.4(3) . . . . ?
O6 Eu1 N1 C22 62.7(3) . . . . ?
O2 Eu1 N1 C22 -38.9(7) . . . . ?
O3 Eu1 N1 C22 -165.5(5) . . . . ?
F13 C13 C14 O5 -57.2(15) . . . . ?
F14' C13 C14 O5 40(3) . . . . ?
F15 C13 C14 O5 171.3(14) . . . . ?
F14 C13 C14 O5 61.7(13) . . . . ?
F15' C13 C14 O5 -170.8(19) . . . . ?
F13' C13 C14 O5 -71.2(15) . . . . ?
F13 C13 C14 C15 123.6(15) . . . . ?
F14' C13 C14 C15 -140(3) . . . . ?
F15 C13 C14 C15 -8.0(15) . . . . ?
F14 C13 C14 C15 -117.6(12) . . . . ?
F15' C13 C14 C15 10.0(19) . . . . ?
F13' C13 C14 C15 109.5(15) . . . . ?
O5 C14 C15 C16 -3.7(7) . . . . ?
C13 C14 C15 C16 175.4(4) . . . . ?
C14 C15 C16 O6 3.4(8) . . . . ?
C14 C15 C16 C17 -174.2(4) . . . . ?
O6 C16 C17 F18 113(3) . . . . ?
C15 C16 C17 F18 -69(3) . . . . ?
O6 C16 C17 F16 -39(3) . . . . ?
C15 C16 C17 F16 139(3) . . . . ?
O6 C16 C17 F17' 172.1(5) . . . . ?
C15 C16 C17 F17' -10.0(7) . . . . ?
O6 C16 C17 F18' 51.5(6) . . . . ?
C15 C16 C17 F18' -130.6(5) . . . . ?
O6 C16 C17 F16' -67.1(7) . . . . ?
C15 C16 C17 F16' 110.8(6) . . . . ?
O6 C16 C17 F17 -141(2) . . . . ?
C15 C16 C17 F17 37(2) . . . . ?
C22 C18 C19 C20 1.6(6) . . . . ?
C23 C18 C19 C20 -178.5(4) . . . . ?
C18 C19 C20 C21 -1.9(7) . . . . ?
C18 C19 C20 Br1 178.3(3) . . . . ?
C22 N1 C21 C20 3.1(6) . . . . ?
Eu1 N1 C21 C20 -164.6(3) . . . . ?
C19 C20 C21 N1 -0.4(7) . . . . ?
Br1 C20 C21 N1 179.3(3) . . . . ?
C21 N1 C22 C18 -3.5(6) . . . . ?
Eu1 N1 C22 C18 163.4(3) . . . . ?
C19 C18 C22 N1 1.2(6) . . . . ?
C23 C18 C22 N1 -178.7(4) . . . . ?
O7 N2 C23 N3 179.5(3) . . . . ?
C24 N2 C23 N3 -6.5(5) . . . . ?
O7 N2 C23 C18 -0.8(6) . . . . ?
C24 N2 C23 C18 173.2(4) . . . . ?
O8 N3 C23 N2 178.5(4) . . . . ?
C27 N3 C23 N2 -7.0(5) . . . . ?
O8 N3 C23 C18 -1.2(7) . . . . ?
C27 N3 C23 C18 173.3(4) . . . . ?
C19 C18 C23 N2 127.2(5) . . . . ?
C22 C18 C23 N2 -52.9(6) . . . . ?
C19 C18 C23 N3 -53.2(6) . . . . ?
C22 C18 C23 N3 126.8(5) . . . . ?
O7 N2 C24 C26 -48.4(5) . . . . ?
C23 N2 C24 C26 137.5(4) . . . . ?
O7 N2 C24 C25 70.8(5) . . . . ?
C23 N2 C24 C25 -103.3(4) . . . . ?
O7 N2 C24 C27 -169.7(3) . . . . ?
C23 N2 C24 C27 16.2(4) . . . . ?
O8 N3 C27 C29 -47.6(5) . . . . ?
C23 N3 C27 C29 137.8(4) . . . . ?
O8 N3 C27 C28 71.0(5) . . . . ?
C23 N3 C27 C28 -103.6(4) . . . . ?
O8 N3 C27 C24 -169.0(4) . . . . ?
C23 N3 C27 C24 16.4(4) . . . . ?
N2 C24 C27 N3 -17.7(4) . . . . ?
C26 C24 C27 N3 -134.6(4) . . . . ?
C25 C24 C27 N3 94.9(4) . . . . ?
N2 C24 C27 C29 -133.7(4) . . . . ?
C26 C24 C27 C29 109.4(4) . . . . ?
C25 C24 C27 C29 -21.1(5) . . . . ?
N2 C24 C27 C28 95.8(4) . . . . ?
C26 C24 C27 C28 -21.1(5) . . . . ?
C25 C24 C27 C28 -151.6(4) . . . . ?
O4' Eu1 O1 C2 -6(4) . . . . ?
O2' Eu1 O1 C2 130(4) . . . . ?
O1' Eu1 O1 C2 -12(52) . . . . ?
O3' Eu1 O1 C2 64(4) . . . . ?
O7 Eu1 O1 C2 -158(3) 2_655 . . . ?
O4 Eu1 O1 C2 64(3) . . . . ?
O5 Eu1 O1 C2 -43(5) . . . . ?
O6 Eu1 O1 C2 -85(3) . . . . ?
O2 Eu1 O1 C2 -6(3) . . . . ?
O3 Eu1 O1 C2 134(4) . . . . ?
N1 Eu1 O1 C2 129(2) . . . . ?
O4' Eu1 O2 C4 20(44) . . . . ?
O2' Eu1 O2 C4 -39(3) . . . . ?
O1' Eu1 O2 C4 12(4) . . . . ?
O3' Eu1 O2 C4 -86(8) . . . . ?
O7 Eu1 O2 C4 88(2) 2_655 . . . ?
O1 Eu1 O2 C4 11(2) . . . . ?
O4 Eu1 O2 C4 -85(3) . . . . ?
O5 Eu1 O2 C4 166(2) . . . . ?
O6 Eu1 O2 C4 92.0(19) . . . . ?
O3 Eu1 O2 C4 -38(2) . . . . ?
N1 Eu1 O2 C4 -140.9(16) . . . . ?
O4' Eu1 O3 C7 -18(2) . . . . ?
O2' Eu1 O3 C7 -11(19) . . . . ?
O1' Eu1 O3 C7 -63(3) . . . . ?
O3' Eu1 O3 C7 33(8) . . . . ?
O7 Eu1 O3 C7 -171.0(14) 2_655 . . . ?
O1 Eu1 O3 C7 -65.7(16) . . . . ?
O4 Eu1 O3 C7 32(3) . . . . ?
O5 Eu1 O3 C7 109.7(10) . . . . ?
O6 Eu1 O3 C7 -118.9(12) . . . . ?
O2 Eu1 O3 C7 -14.8(16) . . . . ?
N1 Eu1 O3 C7 111.8(13) . . . . ?
O4' Eu1 O4 C9 105(6) . . . . ?
O2' Eu1 O4 C9 -30(4) . . . . ?
O1' Eu1 O4 C9 40(5) . . . . ?
O3' Eu1 O4 C9 -95(100) . . . . ?
O7 Eu1 O4 C9 -67(8) 2_655 . . . ?
O1 Eu1 O4 C9 35(5) . . . . ?
O5 Eu1 O4 C9 175(5) . . . . ?
O6 Eu1 O4 C9 103.3(15) . . . . ?
O2 Eu1 O4 C9 108(6) . . . . ?
O3 Eu1 O4 C9 -34(4) . . . . ?
N1 Eu1 O4 C9 -115(5) . . . . ?
Eu1 O1 C2 C3 2(5) . . . . ?
Eu1 O1 C2 C1 -177(2) . . . . ?
F3 C1 C2 O1 -179(2) . . . . ?
F2 C1 C2 O1 -57(2) . . . . ?
F1 C1 C2 O1 61(2) . . . . ?
F3 C1 C2 C3 2.5(9) . . . . ?
F2 C1 C2 C3 124.4(7) . . . . ?
F1 C1 C2 C3 -118.0(6) . . . . ?
O1 C2 C3 C4 1(3) . . . . ?
C1 C2 C3 C4 179.7(6) . . . . ?
Eu1 O2 C4 C3 -14(3) . . . . ?
Eu1 O2 C4 C5 167.1(12) . . . . ?
C2 C3 C4 O2 5.4(19) . . . . ?
C2 C3 C4 C5 -175.7(6) . . . . ?
O2 C4 C5 F5 100.1(14) . . . . ?
C3 C4 C5 F5 -79.0(8) . . . . ?
O2 C4 C5 F6 -23.3(15) . . . . ?
C3 C4 C5 F6 157.7(6) . . . . ?
O2 C4 C5 F4 -143.7(14) . . . . ?
C3 C4 C5 F4 37.2(9) . . . . ?
Eu1 O3 C7 C8 -22.3(19) . . . . ?
Eu1 O3 C7 C6 161.5(8) . . . . ?
F8 C6 C7 O3 -35.3(12) . . . . ?
F7 C6 C7 O3 -156.3(10) . . . . ?
F9 C6 C7 O3 83.9(11) . . . . ?
F8 C6 C7 C8 148.1(7) . . . . ?
F7 C6 C7 C8 27.1(10) . . . . ?
F9 C6 C7 C8 -92.7(8) . . . . ?
O3 C7 C8 C9 -5.9(15) . . . . ?
C6 C7 C8 C9 170.1(6) . . . . ?
Eu1 O4 C9 C8 25(8) . . . . ?
Eu1 O4 C9 C10 -153(2) . . . . ?
C7 C8 C9 O4 6(7) . . . . ?
C7 C8 C9 C10 -176.5(7) . . . . ?
O4 C9 C10 F11 51(6) . . . . ?
C8 C9 C10 F11 -127.0(6) . . . . ?
O4 C9 C10 F10 173(6) . . . . ?
C8 C9 C10 F10 -4.8(9) . . . . ?
O4 C9 C10 F12 -68(6) . . . . ?
C8 C9 C10 F12 114.3(7) . . . . ?
O4' Eu1 O1' C2' -133(13) . . . . ?
O2' Eu1 O1' C2' 4(10) . . . . ?
O3' Eu1 O1' C2' -62(11) . . . . ?
O7 Eu1 O1' C2' 76(12) 2_655 . . . ?
O1 Eu1 O1' C2' 41(44) . . . . ?
O4 Eu1 O1' C2' -63(11) . . . . ?
O5 Eu1 O1' C2' -167(8) . . . . ?
O6 Eu1 O1' C2' 148(12) . . . . ?
O2 Eu1 O1' C2' -132(12) . . . . ?
O3 Eu1 O1' C2' 8(10) . . . . ?
N1 Eu1 O1' C2' -2(17) . . . . ?
O2' Eu1 O4' C9' 32(7) . . . . ?
O1' Eu1 O4' C9' 81(7) . . . . ?
O3' Eu1 O4' C9' -17(10) . . . . ?
O7 Eu1 O4' C9' 152(4) 2_655 . . . ?
O1 Eu1 O4' C9' 81(6) . . . . ?
O4 Eu1 O4' C9' -17(6) . . . . ?
O5 Eu1 O4' C9' -124(6) . . . . ?
O6 Eu1 O4' C9' 162(6) . . . . ?
O2 Eu1 O4' C9' -90(46) . . . . ?
O3 Eu1 O4' C9' 33(7) . . . . ?
N1 Eu1 O4' C9' -70(6) . . . . ?
O4' Eu1 O2' C4' 39(6) . . . . ?
O1' Eu1 O2' C4' -8(6) . . . . ?
O3' Eu1 O2' C4' 91(9) . . . . ?
O7 Eu1 O2' C4' -115(5) 2_655 . . . ?
O1 Eu1 O2' C4' -10(5) . . . . ?
O4 Eu1 O2' C4' 90(6) . . . . ?
O5 Eu1 O2' C4' 158(4) . . . . ?
O6 Eu1 O2' C4' -58(6) . . . . ?
O2 Eu1 O2' C4' 42(6) . . . . ?
O3 Eu1 O2' C4' -134(24) . . . . ?
N1 Eu1 O2' C4' 169(6) . . . . ?
O4' Eu1 O3' C7' 28(15) . . . . ?
O2' Eu1 O3' C7' -107(20) . . . . ?
O1' Eu1 O3' C7' -37(17) . . . . ?
O7 Eu1 O3' C7' -144(9) 2_655 . . . ?
O1 Eu1 O3' C7' -41(17) . . . . ?
O4 Eu1 O3' C7' 8(100) . . . . ?
O5 Eu1 O3' C7' 98(18) . . . . ?
O6 Eu1 O3' C7' 27(29) . . . . ?
O2 Eu1 O3' C7' 31(15) . . . . ?
O3 Eu1 O3' C7' -110(20) . . . . ?
N1 Eu1 O3' C7' 168(18) . . . . ?
Eu1 O1' C2' C3' 6(14) . . . . ?
Eu1 O1' C2' C1' -179(8) . . . . ?
F1' C1' C2' O1' -165(6) . . . . ?
F2' C1' C2' O1' 75(6) . . . . ?
F3' C1' C2' O1' -44(6) . . . . ?
F1' C1' C2' C3' 10(2) . . . . ?
F2' C1' C2' C3' -110.1(17) . . . . ?
F3' C1' C2' C3' 131.3(15) . . . . ?
O1' C2' C3' C4' -16(7) . . . . ?
C1' C2' C3' C4' 168.7(19) . . . . ?
Eu1 O2' C4' C3' 1(7) . . . . ?
Eu1 O2' C4' C5' -171(4) . . . . ?
C2' C3' C4' O2' 13(4) . . . . ?
C2' C3' C4' C5' -175.4(18) . . . . ?
O2' C4' C5' F5' -88(3) . . . . ?
C3' C4' C5' F5' 101(2) . . . . ?
O2' C4' C5' F4' 152(3) . . . . ?
C3' C4' C5' F4' -20(3) . . . . ?
O2' C4' C5' F6' 27(4) . . . . ?
C3' C4' C5' F6' -145(2) . . . . ?
Eu1 O3' C7' C8' -29(31) . . . . ?
Eu1 O3' C7' C6' 155(8) . . . . ?
O3' C7' C6' F9' -176(18) . . . . ?
C8' C7' C6' F9' 7(2) . . . . ?
O3' C7' C6' F7' 63(18) . . . . ?
C8' C7' C6' F7' -114.1(17) . . . . ?
O3' C7' C6' F8' -55(18) . . . . ?
C8' C7' C6' F8' 128.3(17) . . . . ?
O3' C7' C8' C9' 0(24) . . . . ?
C6' C7' C8' C9' 175.5(17) . . . . ?
Eu1 O4' C9' C8' -1(7) . . . . ?
Eu1 O4' C9' C10' -165(4) . . . . ?
C7' C8' C9' O4' 17(4) . . . . ?
C7' C8' C9' C10' -179.6(16) . . . . ?
O4' C9' C10' F11' -177(3) . . . . ?
C8' C9' C10' F11' 19(2) . . . . ?
O4' C9' C10' F10' -57(3) . . . . ?
C8' C9' C10' F10' 139.0(18) . . . . ?
O4' C9' C10' F12' 61(3) . . . . ?
C8' C9' C10' F12' -103(2) . . . . ?
C15 C14 O5 Eu1 -25.1(7) . . . . ?
C13 C14 O5 Eu1 155.7(3) . . . . ?
O4' Eu1 O5 C14 -45.9(18) . . . . ?
O2' Eu1 O5 C14 -174(2) . . . . ?
O1' Eu1 O5 C14 -13(4) . . . . ?
O3' Eu1 O5 C14 -114(5) . . . . ?
O7 Eu1 O5 C14 103.9(4) 2_655 . . . ?
O1 Eu1 O5 C14 -10.4(15) . . . . ?
O4 Eu1 O5 C14 -113.1(17) . . . . ?
O6 Eu1 O5 C14 33.3(4) . . . . ?
O2 Eu1 O5 C14 -47.7(7) . . . . ?
O3 Eu1 O5 C14 176.2(7) . . . . ?
N1 Eu1 O5 C14 174.0(4) . . . . ?
C15 C16 O6 Eu1 24.7(7) . . . . ?
C17 C16 O6 Eu1 -157.6(3) . . . . ?
O4' Eu1 O6 C16 45.9(14) . . . . ?
O2' Eu1 O6 C16 163.4(13) . . . . ?
O1' Eu1 O6 C16 114.7(19) . . . . ?
O3' Eu1 O6 C16 47(14) . . . . ?
O7 Eu1 O6 C16 -139.2(4) 2_655 . . . ?
O1 Eu1 O6 C16 118.9(7) . . . . ?
O4 Eu1 O6 C16 47(5) . . . . ?
O5 Eu1 O6 C16 -32.9(3) . . . . ?
O2 Eu1 O6 C16 42.8(5) . . . . ?
O3 Eu1 O6 C16 169.7(4) . . . . ?
N1 Eu1 O6 C16 -83.2(4) . . . . ?
C23 N2 O7 Eu1 -85.5(4) . . . 2_655 ?
C24 N2 O7 Eu1 101.1(4) . . . 2_655 ?
